data_4028893
loop_
_publ_author_name
'Manku, Sukhdev'
'Curran, Dennis P.'

_publ_section_title
;
 Fluorous Mixture Synthesis of Fused-Tricyclic Hydantoins. Use of a
 Redundant Tagging Strategy on Fluorinated Substrates
;
_journal_issue 11
_journal_name_full 'The Journal of Organic Chemistry'
_journal_page_first 4470
_journal_page_last 4473
_journal_paper_doi 10.1021/jo0502596
_journal_volume 70
_journal_year 2005
_chemical_formula_sum 'C132 H120 N8 O12'
_chemical_formula_weight 2010.36
_chemical_name_systematic
;
  ?
;
_space_group_IT_number 2
_symmetry_cell_setting triclinic
_symmetry_space_group_name_Hall '-P 1'
_symmetry_space_group_name_H-M 'P -1'
_atom_sites_solution_hydrogens geom
_atom_sites_solution_primary direct
_atom_sites_solution_secondary difmap
_audit_creation_method SHELXL-97
_cell_angle_alpha 101.088(2)
_cell_angle_beta 90.658(2)
_cell_angle_gamma 104.314(2)
_cell_formula_units_Z 1
_cell_length_a 10.6129(8)
_cell_length_b 12.1178(9)
_cell_length_c 22.3579(17)
_cell_measurement_temperature 293(2)
_cell_volume 2728.8(4)
_computing_structure_refinement 'SHELXL-97 (Sheldrick, 1997)'
_computing_structure_solution 'SHELXS-97 (Sheldrick, 1990)'
_diffrn_ambient_temperature 293(2)
_diffrn_measured_fraction_theta_full 1.000
_diffrn_measured_fraction_theta_max 1.000
_diffrn_measurement_device_type 'Bruker Smart Apex CCD'
_diffrn_measurement_method 'omega scans'
_diffrn_radiation_monochromator graphite
_diffrn_radiation_source 'fine-focus sealed tube'
_diffrn_radiation_type MoK\a
_diffrn_radiation_wavelength 0.71073
_diffrn_reflns_av_R_equivalents 0.1340
_diffrn_reflns_av_sigmaI/netI 0.2119
_diffrn_reflns_limit_h_max 12
_diffrn_reflns_limit_h_min -12
_diffrn_reflns_limit_k_max 14
_diffrn_reflns_limit_k_min -14
_diffrn_reflns_limit_l_max 26
_diffrn_reflns_limit_l_min -26
_diffrn_reflns_number 22181
_diffrn_reflns_theta_full 25.00
_diffrn_reflns_theta_max 25.00
_diffrn_reflns_theta_min 1.77
_exptl_absorpt_coefficient_mu 0.078
_exptl_absorpt_correction_T_max 0.9938
_exptl_absorpt_correction_T_min 0.9799
_exptl_absorpt_correction_type multi-scan
_exptl_absorpt_process_details 'Bruker Saint Sadabs'
_exptl_crystal_colour colorless
_exptl_crystal_density_diffrn 1.223
_exptl_crystal_density_method 'not measured'
_exptl_crystal_description block
_exptl_crystal_F_000 1064
_exptl_crystal_size_max 0.26
_exptl_crystal_size_mid 0.15
_exptl_crystal_size_min 0.08
_refine_diff_density_max 0.288
_refine_diff_density_min -0.213
_refine_diff_density_rms 0.052
_refine_ls_extinction_method none
_refine_ls_goodness_of_fit_ref 1.018
_refine_ls_hydrogen_treatment constr
_refine_ls_matrix_type full
_refine_ls_number_parameters 685
_refine_ls_number_reflns 9622
_refine_ls_number_restraints 0
_refine_ls_restrained_S_all 1.018
_refine_ls_R_factor_all 0.2720
_refine_ls_R_factor_gt 0.1239
_refine_ls_shift/su_max 0.024
_refine_ls_shift/su_mean 0.004
_refine_ls_structure_factor_coef Fsqd
_refine_ls_weighting_details 'calc w=1/[\s2^(Fo2^)+(0.0879P)2^+0.0000P] where P=(Fo2^+2Fc2^)/3'
_refine_ls_weighting_scheme calc
_refine_ls_wR_factor_gt 0.2188
_refine_ls_wR_factor_ref 0.2678
_reflns_number_gt 3614
_reflns_number_total 9622
_reflns_threshold_expression >2sigma(I)
_cod_data_source_file jo0502596sup1.cif
_cod_data_source_block dm810
_cod_database_code 4028893

loop_
_symmetry_equiv_pos_as_xyz
'x, y, z'
'-x, -y, -z'

loop_
_atom_site_label
_atom_site_type_symbol
_atom_site_fract_x
_atom_site_fract_y
_atom_site_fract_z
_atom_site_U_iso_or_equiv
_atom_site_adp_type
_atom_site_occupancy
_atom_site_symmetry_multiplicity
_atom_site_calc_flag
_atom_site_refinement_flags
O1 O 0.1975(5) 0.8665(4) 0.1946(2) 0.0600(14) Uani 1 1 d .
N1 N 0.2933(5) 0.7522(4) 0.2400(2) 0.0427(14) Uani 1 1 d .
C1 C 0.1982(7) 0.7746(6) 0.2071(3) 0.0493(19) Uani 1 1 d .
C2 C 0.0866(6) 0.6628(5) 0.1926(3) 0.0369(16) Uani 1 1 d .
N2 N 0.1394(5) 0.5869(4) 0.2254(2) 0.0359(13) Uani 1 1 d .
O2 O -0.2099(6) 0.4270(5) 0.0264(3) 0.0840(18) Uani 1 1 d .
O3 O 0.3374(4) 0.5916(4) 0.2688(2) 0.0550(14) Uani 1 1 d .
C3 C 0.0683(7) 0.5918(5) 0.1258(3) 0.0453(18) Uani 1 1 d .
H3A H 0.1522 0.6058 0.1070 0.054 Uiso 1 1 calc R
C4 C -0.0382(7) 0.5896(6) 0.0797(3) 0.0476(18) Uani 1 1 d .
C5 C -0.1176(8) 0.4674(7) 0.0625(3) 0.056(2) Uani 1 1 d .
C6 C -0.0676(7) 0.3977(6) 0.1000(3) 0.054(2) Uani 1 1 d .
C7 C 0.0330(7) 0.4709(6) 0.1371(3) 0.0501(19) Uani 1 1 d .
C8 C 0.0965(6) 0.4636(5) 0.1943(3) 0.0434(18) Uani 1 1 d .
H8A H 0.1700 0.4297 0.1866 0.052 Uiso 1 1 calc R
H8B H 0.0357 0.4184 0.2179 0.052 Uiso 1 1 calc R
C9 C 0.2644(7) 0.6374(6) 0.2467(3) 0.0421(18) Uani 1 1 d .
C10 C 0.4143(7) 0.8365(6) 0.2636(3) 0.058(2) Uani 1 1 d .
H10A H 0.4596 0.8044 0.2912 0.070 Uiso 1 1 calc R
H10B H 0.3944 0.9056 0.2870 0.070 Uiso 1 1 calc R
C11 C 0.5034(8) 0.8708(8) 0.2149(5) 0.091(3) Uani 1 1 d .
H11A H 0.4673 0.9200 0.1938 0.109 Uiso 1 1 calc R
H11B H 0.5870 0.9168 0.2344 0.109 Uiso 1 1 calc R
C12 C 0.5247(7) 0.7743(7) 0.1701(4) 0.056(2) Uani 1 1 d .
C13 C 0.4588(10) 0.7404(12) 0.1148(6) 0.118(4) Uani 1 1 d .
H13A H 0.4043 0.7841 0.1044 0.141 Uiso 1 1 calc R
C14 C 0.4690(11) 0.6448(14) 0.0737(6) 0.133(5) Uani 1 1 d .
H14A H 0.4211 0.6233 0.0364 0.160 Uiso 1 1 calc R
C15 C 0.5501(12) 0.5808(12) 0.0879(6) 0.132(5) Uani 1 1 d .
H15A H 0.5562 0.5149 0.0600 0.158 Uiso 1 1 calc R
C16 C 0.6230(10) 0.6120(10) 0.1426(6) 0.104(3) Uani 1 1 d .
H16A H 0.6799 0.5695 0.1518 0.125 Uiso 1 1 calc R
C17 C 0.6082(9) 0.7101(8) 0.1840(4) 0.082(3) Uani 1 1 d .
H17A H 0.6555 0.7325 0.2215 0.098 Uiso 1 1 calc R
C18 C -0.0394(6) 0.6864(6) 0.2175(3) 0.0469(19) Uani 1 1 d .
H18A H -0.0738 0.7288 0.1913 0.056 Uiso 1 1 calc R
H18B H -0.1028 0.6127 0.2157 0.056 Uiso 1 1 calc R
C19 C -0.0239(6) 0.7544(6) 0.2818(3) 0.0477(19) Uani 1 1 d .
C20 C -0.0146(6) 0.7001(7) 0.3305(4) 0.057(2) Uani 1 1 d .
H20A H -0.0208 0.6207 0.3230 0.068 Uiso 1 1 calc R
C21 C 0.0036(8) 0.7622(9) 0.3889(5) 0.084(3) Uani 1 1 d .
H21A H 0.0096 0.7238 0.4207 0.100 Uiso 1 1 calc R
C22 C 0.0134(10) 0.8794(11) 0.4025(5) 0.103(4) Uani 1 1 d .
H22A H 0.0252 0.9207 0.4426 0.124 Uiso 1 1 calc R
C23 C 0.0051(9) 0.9334(8) 0.3542(5) 0.094(3) Uani 1 1 d .
H23A H 0.0132 1.0131 0.3617 0.113 Uiso 1 1 calc R
C24 C -0.0148(8) 0.8716(7) 0.2950(4) 0.075(3) Uani 1 1 d .
H24A H -0.0222 0.9099 0.2634 0.090 Uiso 1 1 calc R
C25 C -0.0503(8) 0.6745(7) 0.0522(3) 0.059(2) Uani 1 1 d .
C26 C 0.0439(9) 0.7906(7) 0.0650(3) 0.081(3) Uani 1 1 d .
H26A H 0.1126 0.7904 0.0933 0.121 Uiso 1 1 calc R
H26B H 0.0000 0.8485 0.0824 0.121 Uiso 1 1 calc R
H26C H 0.0800 0.8079 0.0277 0.121 Uiso 1 1 calc R
C27 C -0.1616(9) 0.6657(8) 0.0071(4) 0.094(3) Uani 1 1 d .
H27A H -0.2192 0.5891 0.0007 0.141 Uiso 1 1 calc R
H27B H -0.1276 0.6803 -0.0311 0.141 Uiso 1 1 calc R
H27C H -0.2087 0.7220 0.0229 0.141 Uiso 1 1 calc R
C28 C -0.1239(9) 0.2706(7) 0.0982(3) 0.062(2) Uani 1 1 d .
C29 C -0.2536(9) 0.2168(9) 0.0833(4) 0.088(3) Uani 1 1 d .
H29A H -0.3106 0.2604 0.0756 0.106 Uiso 1 1 calc R
C30 C -0.3000(12) 0.0983(10) 0.0796(5) 0.116(4) Uani 1 1 d .
H30A H -0.3872 0.0616 0.0686 0.139 Uiso 1 1 calc R
C31 C -0.2149(13) 0.0358(9) 0.0925(5) 0.100(4) Uani 1 1 d .
H31A H -0.2458 -0.0438 0.0900 0.120 Uiso 1 1 calc R
C32 C -0.0871(12) 0.0868(7) 0.1087(4) 0.093(3) Uani 1 1 d .
H32A H -0.0318 0.0432 0.1184 0.111 Uiso 1 1 calc R
C33 C -0.0405(9) 0.2048(7) 0.1107(3) 0.070(2) Uani 1 1 d .
H33A H 0.0475 0.2403 0.1205 0.084 Uiso 1 1 calc R
N3 N 0.6618(5) 0.2529(4) 0.2641(2) 0.0390(14) Uani 1 1 d .
N4 N 0.5979(5) 0.4167(4) 0.2812(2) 0.0329(13) Uani 1 1 d .
O4 O 0.5028(4) 0.1311(4) 0.3047(2) 0.0511(13) Uani 1 1 d .
O5 O 0.3289(5) 0.5550(4) 0.4802(2) 0.0657(15) Uani 1 1 d .
O6 O 0.7975(4) 0.4197(4) 0.2417(2) 0.0518(13) Uani 1 1 d .
C34 C 0.5514(6) 0.2265(6) 0.2947(3) 0.0375(16) Uani 1 1 d .
C35 C 0.4994(6) 0.3338(5) 0.3096(3) 0.0326(16) Uani 1 1 d .
C36 C 0.5138(6) 0.3986(5) 0.3777(3) 0.0390(17) Uani 1 1 d .
H36A H 0.5874 0.3825 0.3982 0.047 Uiso 1 1 calc R
C37 C 0.4048(7) 0.3964(6) 0.4203(3) 0.0409(18) Uani 1 1 d .
C38 C 0.3977(7) 0.5206(6) 0.4432(3) 0.0465(18) Uani 1 1 d .
C39 C 0.4889(7) 0.5921(6) 0.4080(3) 0.0486(19) Uani 1 1 d .
C40 C 0.5511(7) 0.5238(6) 0.3700(3) 0.0441(18) Uani 1 1 d .
C41 C 0.6219(6) 0.5378(5) 0.3148(3) 0.0425(18) Uani 1 1 d .
H41A H 0.7142 0.5726 0.3248 0.051 Uiso 1 1 calc R
H41B H 0.5873 0.5848 0.2917 0.051 Uiso 1 1 calc R
C42 C 0.6957(7) 0.3701(7) 0.2607(3) 0.0443(18) Uani 1 1 d .
C43 C 0.7419(7) 0.1735(6) 0.2429(3) 0.052(2) Uani 1 1 d .
H43A H 0.8062 0.2089 0.2172 0.063 Uiso 1 1 calc R
H43B H 0.6871 0.1030 0.2181 0.063 Uiso 1 1 calc R
C44 C 0.8113(8) 0.1415(6) 0.2936(4) 0.064(2) Uani 1 1 d .
H44A H 0.7478 0.0968 0.3164 0.077 Uiso 1 1 calc R
H44B H 0.8677 0.0934 0.2763 0.077 Uiso 1 1 calc R
C45 C 0.8906(7) 0.2479(7) 0.3358(4) 0.051(2) Uani 1 1 d .
C46 C 0.8407(8) 0.2959(9) 0.3883(4) 0.074(3) Uani 1 1 d .
H46A H 0.7620 0.2563 0.4007 0.089 Uiso 1 1 calc R
C47 C 0.9068(9) 0.4018(10) 0.4222(4) 0.086(3) Uani 1 1 d .
H47A H 0.8697 0.4342 0.4565 0.104 Uiso 1 1 calc R
C48 C 1.0264(9) 0.4617(8) 0.4070(4) 0.073(3) Uani 1 1 d .
H48A H 1.0708 0.5334 0.4302 0.088 Uiso 1 1 calc R
C49 C 1.0765(7) 0.4103(8) 0.3562(4) 0.068(2) Uani 1 1 d .
H49A H 1.1581 0.4473 0.3454 0.082 Uiso 1 1 calc R
C50 C 1.0112(8) 0.3066(8) 0.3208(4) 0.063(2) Uani 1 1 d .
H50A H 1.0481 0.2752 0.2862 0.075 Uiso 1 1 calc R
C51 C 0.3619(6) 0.3110(5) 0.2798(3) 0.0423(18) Uani 1 1 d .
H51A H 0.3017 0.2577 0.2998 0.051 Uiso 1 1 calc R
H51B H 0.3360 0.3836 0.2865 0.051 Uiso 1 1 calc R
C52 C 0.3502(6) 0.2615(6) 0.2125(3) 0.0359(16) Uani 1 1 d .
C53 C 0.3879(6) 0.3303(6) 0.1699(3) 0.0472(19) Uani 1 1 d .
H53A H 0.4200 0.4101 0.1833 0.057 Uiso 1 1 calc R
C54 C 0.3795(8) 0.2848(9) 0.1092(4) 0.071(2) Uani 1 1 d .
H54A H 0.4054 0.3334 0.0817 0.085 Uiso 1 1 calc R
C55 C 0.3324(9) 0.1657(9) 0.0881(4) 0.084(3) Uani 1 1 d .
H55A H 0.3257 0.1338 0.0465 0.101 Uiso 1 1 calc R
C56 C 0.2957(9) 0.0957(8) 0.1304(4) 0.084(3) Uani 1 1 d .
H56A H 0.2641 0.0158 0.1171 0.100 Uiso 1 1 calc R
C57 C 0.3052(7) 0.1423(6) 0.1913(4) 0.058(2) Uani 1 1 d .
H57A H 0.2813 0.0937 0.2190 0.069 Uiso 1 1 calc R
C58 C 0.3327(7) 0.3045(7) 0.4409(3) 0.053(2) Uani 1 1 d .
C59 C 0.3564(8) 0.1856(6) 0.4238(4) 0.075(3) Uani 1 1 d .
H59A H 0.4292 0.1886 0.3986 0.113 Uiso 1 1 calc R
H59B H 0.2803 0.1323 0.4019 0.113 Uiso 1 1 calc R
H59C H 0.3749 0.1597 0.4602 0.113 Uiso 1 1 calc R
C60 C 0.2204(8) 0.3101(7) 0.4816(3) 0.077(3) Uani 1 1 d .
H60A H 0.2112 0.3883 0.4909 0.115 Uiso 1 1 calc R
H60B H 0.2374 0.2863 0.5188 0.115 Uiso 1 1 calc R
H60C H 0.1415 0.2591 0.4610 0.115 Uiso 1 1 calc R
C61 C 0.5049(8) 0.7185(6) 0.4108(3) 0.0509(19) Uani 1 1 d .
C62 C 0.4039(8) 0.7684(6) 0.4256(4) 0.072(2) Uani 1 1 d .
H62A H 0.3237 0.7232 0.4334 0.086 Uiso 1 1 calc R
C63 C 0.4221(10) 0.8867(8) 0.4289(4) 0.087(3) Uani 1 1 d .
H63A H 0.3530 0.9200 0.4387 0.104 Uiso 1 1 calc R
C64 C 0.5410(11) 0.9567(7) 0.4180(4) 0.079(3) Uani 1 1 d .
H64A H 0.5525 1.0362 0.4208 0.095 Uiso 1 1 calc R
C65 C 0.6402(10) 0.9059(7) 0.4030(3) 0.072(3) Uani 1 1 d .
H65A H 0.7204 0.9510 0.3951 0.087 Uiso 1 1 calc R
C66 C 0.6234(8) 0.7877(7) 0.3993(3) 0.060(2) Uani 1 1 d .
H66A H 0.6924 0.7545 0.3891 0.072 Uiso 1 1 calc R

loop_
_atom_site_aniso_label
_atom_site_aniso_U_11
_atom_site_aniso_U_22
_atom_site_aniso_U_33
_atom_site_aniso_U_23
_atom_site_aniso_U_13
_atom_site_aniso_U_12
O1 0.066(4) 0.040(3) 0.072(4) 0.016(3) -0.013(3) 0.008(3)
N1 0.037(3) 0.034(3) 0.049(4) 0.004(3) -0.007(3) -0.001(3)
C1 0.061(5) 0.035(4) 0.053(5) 0.007(4) -0.003(4) 0.015(4)
C2 0.043(4) 0.026(4) 0.043(4) 0.003(3) -0.006(3) 0.014(3)
N2 0.029(3) 0.027(3) 0.048(3) 0.000(3) -0.006(3) 0.005(3)
O2 0.084(4) 0.073(4) 0.081(4) -0.004(3) -0.034(4) 0.009(3)
O3 0.048(3) 0.042(3) 0.071(4) 0.012(3) -0.018(3) 0.007(3)
C3 0.051(5) 0.036(4) 0.049(5) 0.003(4) 0.004(4) 0.014(4)
C4 0.051(5) 0.048(5) 0.037(4) 0.003(4) -0.003(4) 0.005(4)
C5 0.064(6) 0.063(6) 0.032(4) 0.000(4) -0.002(4) 0.006(5)
C6 0.051(5) 0.051(5) 0.052(5) 0.000(4) -0.011(4) 0.009(4)
C7 0.058(5) 0.043(5) 0.050(5) 0.005(4) 0.001(4) 0.019(4)
C8 0.035(4) 0.037(4) 0.058(5) 0.006(4) -0.001(3) 0.010(3)
C9 0.044(5) 0.040(5) 0.046(4) 0.012(4) -0.001(4) 0.015(4)
C10 0.056(5) 0.047(5) 0.054(5) -0.006(4) -0.012(4) -0.005(4)
C11 0.066(6) 0.071(7) 0.113(8) -0.002(6) 0.015(6) -0.009(5)
C12 0.027(4) 0.069(6) 0.068(6) 0.022(5) -0.005(4) -0.003(4)
C13 0.068(8) 0.174(13) 0.113(11) 0.028(10) 0.010(8) 0.034(8)
C14 0.061(8) 0.217(16) 0.101(10) -0.015(10) -0.010(7) 0.035(9)
C15 0.085(9) 0.164(13) 0.088(9) -0.043(9) 0.023(7) -0.026(9)
C16 0.088(8) 0.100(9) 0.113(10) -0.001(8) 0.021(7) 0.021(7)
C17 0.065(6) 0.084(7) 0.084(7) 0.008(6) -0.002(5) 0.004(6)
C18 0.033(4) 0.043(4) 0.065(5) 0.007(4) -0.007(4) 0.014(3)
C19 0.043(5) 0.044(5) 0.060(5) 0.009(4) 0.012(4) 0.019(4)
C20 0.049(5) 0.060(5) 0.055(5) -0.006(5) 0.008(4) 0.016(4)
C21 0.082(7) 0.102(8) 0.077(7) 0.014(7) 0.024(5) 0.044(6)
C22 0.105(9) 0.132(11) 0.060(7) -0.004(7) 0.019(6) 0.022(8)
C23 0.103(8) 0.059(6) 0.104(9) -0.031(7) 0.014(7) 0.030(6)
C24 0.091(7) 0.052(6) 0.081(7) -0.001(5) -0.004(5) 0.029(5)
C25 0.066(6) 0.072(6) 0.037(5) 0.014(4) -0.010(4) 0.012(5)
C26 0.121(8) 0.066(6) 0.052(5) 0.014(5) -0.011(5) 0.017(6)
C27 0.098(7) 0.106(8) 0.085(7) 0.044(6) -0.017(6) 0.021(6)
C28 0.080(6) 0.050(5) 0.052(5) -0.003(4) 0.003(5) 0.020(5)
C29 0.065(6) 0.081(7) 0.099(7) 0.013(6) -0.020(5) -0.013(5)
C30 0.124(10) 0.069(8) 0.125(10) -0.012(7) 0.012(8) -0.006(8)
C31 0.132(11) 0.047(6) 0.101(8) -0.004(6) 0.029(8) -0.002(7)
C32 0.122(9) 0.038(6) 0.107(8) -0.005(5) 0.041(7) 0.015(6)
C33 0.077(6) 0.054(6) 0.069(6) -0.007(5) 0.016(5) 0.012(5)
N3 0.047(4) 0.026(3) 0.044(3) 0.000(3) 0.002(3) 0.016(3)
N4 0.029(3) 0.023(3) 0.042(3) 0.000(3) -0.003(3) 0.003(3)
O4 0.055(3) 0.034(3) 0.063(3) 0.009(3) 0.009(3) 0.010(3)
O5 0.066(4) 0.070(4) 0.062(3) -0.009(3) 0.018(3) 0.036(3)
O6 0.039(3) 0.043(3) 0.074(3) 0.010(3) 0.023(3) 0.012(2)
C34 0.034(4) 0.039(4) 0.039(4) 0.002(4) 0.003(3) 0.013(4)
C35 0.026(4) 0.035(4) 0.036(4) 0.005(3) 0.004(3) 0.008(3)
C36 0.038(4) 0.039(4) 0.038(4) 0.009(3) -0.008(3) 0.005(3)
C37 0.051(5) 0.058(5) 0.020(4) 0.012(4) -0.005(3) 0.023(4)
C38 0.040(4) 0.056(5) 0.046(5) 0.008(4) -0.002(4) 0.020(4)
C39 0.058(5) 0.049(5) 0.042(4) -0.004(4) -0.004(4) 0.028(4)
C40 0.058(5) 0.034(4) 0.037(4) -0.002(3) -0.004(4) 0.011(4)
C41 0.033(4) 0.043(4) 0.053(5) 0.010(4) 0.003(3) 0.013(3)
C42 0.027(4) 0.062(5) 0.042(4) 0.001(4) 0.007(3) 0.016(4)
C43 0.049(5) 0.037(4) 0.071(5) 0.005(4) 0.016(4) 0.014(4)
C44 0.073(6) 0.050(5) 0.086(6) 0.025(5) 0.020(5) 0.036(5)
C45 0.041(5) 0.069(6) 0.060(5) 0.027(5) 0.004(4) 0.032(4)
C46 0.049(6) 0.124(9) 0.065(6) 0.037(6) 0.002(5) 0.038(6)
C47 0.061(7) 0.151(10) 0.059(6) 0.006(7) 0.006(5) 0.061(7)
C48 0.067(6) 0.104(7) 0.045(5) -0.016(5) -0.012(5) 0.041(6)
C49 0.037(5) 0.111(8) 0.056(6) 0.026(6) -0.010(4) 0.012(5)
C50 0.046(5) 0.098(7) 0.056(5) 0.013(5) 0.007(4) 0.042(5)
C51 0.030(4) 0.034(4) 0.060(5) 0.007(4) 0.002(3) 0.006(3)
C52 0.028(4) 0.042(4) 0.038(4) 0.010(4) -0.007(3) 0.007(3)
C53 0.046(5) 0.063(5) 0.037(4) 0.022(4) 0.001(3) 0.014(4)
C54 0.078(6) 0.102(8) 0.037(5) 0.024(5) -0.004(4) 0.025(6)
C55 0.122(8) 0.078(7) 0.054(6) -0.008(6) -0.021(6) 0.047(6)
C56 0.115(8) 0.056(6) 0.076(7) 0.000(6) -0.036(6) 0.026(6)
C57 0.063(5) 0.047(5) 0.054(5) -0.002(4) -0.017(4) 0.006(4)
C58 0.062(5) 0.073(6) 0.046(5) 0.026(4) 0.019(4) 0.045(5)
C59 0.111(7) 0.055(5) 0.084(6) 0.039(5) 0.040(5) 0.043(5)
C60 0.084(6) 0.093(7) 0.071(6) 0.037(5) 0.021(5) 0.039(6)
C61 0.054(5) 0.047(5) 0.049(5) -0.003(4) -0.005(4) 0.020(4)
C62 0.080(6) 0.036(5) 0.093(7) -0.014(4) 0.001(5) 0.023(5)
C63 0.101(8) 0.055(6) 0.104(8) -0.006(6) -0.011(6) 0.038(6)
C64 0.128(9) 0.032(5) 0.076(6) -0.004(5) -0.014(6) 0.032(6)
C65 0.116(8) 0.039(5) 0.065(6) 0.012(4) -0.001(5) 0.024(5)
C66 0.069(6) 0.065(6) 0.048(5) -0.003(4) -0.003(4) 0.034(5)

loop_
_atom_type_symbol
_atom_type_description
_atom_type_scat_dispersion_real
_atom_type_scat_dispersion_imag
_atom_type_scat_source
C C 0.0033 0.0016 'International Tables Vol C Tables 4.2.6.8 and 6.1.1.4'
H H 0.0000 0.0000 'International Tables Vol C Tables 4.2.6.8 and 6.1.1.4'
N N 0.0061 0.0033 'International Tables Vol C Tables 4.2.6.8 and 6.1.1.4'
O O 0.0106 0.0060 'International Tables Vol C Tables 4.2.6.8 and 6.1.1.4'

loop_
_geom_angle_atom_site_label_1
_geom_angle_atom_site_label_2
_geom_angle_atom_site_label_3
_geom_angle
C1 N1 C9 112.3(6)
C1 N1 C10 124.3(6)
C9 N1 C10 123.4(6)
O1 C1 N1 126.4(7)
O1 C1 C2 126.1(7)
N1 C1 C2 107.3(6)
N2 C2 C18 112.9(5)
N2 C2 C1 100.3(5)
C18 C2 C1 110.4(5)
N2 C2 C3 101.7(5)
C18 C2 C3 113.2(5)
C1 C2 C3 117.3(5)
C9 N2 C8 122.0(5)
C9 N2 C2 111.4(5)
C8 N2 C2 111.6(5)
C7 C3 C4 102.8(6)
C7 C3 C2 100.5(5)
C4 C3 C2 124.7(6)
C7 C3 H3A 109.2
C4 C3 H3A 109.2
C2 C3 H3A 109.2
C25 C4 C5 124.5(7)
C25 C4 C3 127.8(7)
C5 C4 C3 107.1(6)
O2 C5 C6 122.8(7)
O2 C5 C4 128.9(7)
C6 C5 C4 108.2(6)
C7 C6 C5 107.3(7)
C7 C6 C28 127.6(7)
C5 C6 C28 125.1(7)
C6 C7 C8 132.7(7)
C6 C7 C3 114.2(6)
C8 C7 C3 111.6(6)
C7 C8 N2 102.2(5)
C7 C8 H8A 111.3
N2 C8 H8A 111.3
C7 C8 H8B 111.3
N2 C8 H8B 111.3
H8A C8 H8B 109.2
O3 C9 N2 126.4(6)
O3 C9 N1 125.9(6)
N2 C9 N1 107.8(6)
N1 C10 C11 113.8(6)
N1 C10 H10A 108.8
C11 C10 H10A 108.8
N1 C10 H10B 108.8
C11 C10 H10B 108.8
H10A C10 H10B 107.7
C12 C11 C10 114.9(7)
C12 C11 H11A 108.5
C10 C11 H11A 108.5
C12 C11 H11B 108.5
C10 C11 H11B 108.5
H11A C11 H11B 107.5
C13 C12 C17 117.8(10)
C13 C12 C11 121.3(10)
C17 C12 C11 120.7(8)
C12 C13 C14 122.7(12)
C12 C13 H13A 118.7
C14 C13 H13A 118.7
C15 C14 C13 119.4(12)
C15 C14 H14A 120.3
C13 C14 H14A 120.3
C14 C15 C16 121.2(13)
C14 C15 H15A 119.4
C16 C15 H15A 119.4
C15 C16 C17 117.6(11)
C15 C16 H16A 121.2
C17 C16 H16A 121.2
C12 C17 C16 121.3(9)
C12 C17 H17A 119.3
C16 C17 H17A 119.3
C19 C18 C2 114.1(5)
C19 C18 H18A 108.7
C2 C18 H18A 108.7
C19 C18 H18B 108.7
C2 C18 H18B 108.7
H18A C18 H18B 107.6
C24 C19 C20 117.6(8)
C24 C19 C18 122.1(7)
C20 C19 C18 120.3(6)
C21 C20 C19 120.6(8)
C21 C20 H20A 119.7
C19 C20 H20A 119.7
C20 C21 C22 122.2(10)
C20 C21 H21A 118.9
C22 C21 H21A 118.9
C21 C22 C23 117.2(10)
C21 C22 H22A 121.4
C23 C22 H22A 121.4
C24 C23 C22 121.2(9)
C24 C23 H23A 119.4
C22 C23 H23A 119.4
C19 C24 C23 121.2(9)
C19 C24 H24A 119.4
C23 C24 H24A 119.4
C4 C25 C26 122.2(7)
C4 C25 C27 124.5(7)
C26 C25 C27 113.3(7)
C25 C26 H26A 109.5
C25 C26 H26B 109.5
H26A C26 H26B 109.5
C25 C26 H26C 109.5
H26A C26 H26C 109.5
H26B C26 H26C 109.5
C25 C27 H27A 109.5
C25 C27 H27B 109.5
H27A C27 H27B 109.5
C25 C27 H27C 109.5
H27A C27 H27C 109.5
H27B C27 H27C 109.5
C29 C28 C33 119.1(8)
C29 C28 C6 122.7(8)
C33 C28 C6 118.2(8)
C28 C29 C30 120.5(10)
C28 C29 H29A 119.7
C30 C29 H29A 119.7
C31 C30 C29 118.9(11)
C31 C30 H30A 120.6
C29 C30 H30A 120.6
C32 C31 C30 122.0(10)
C32 C31 H31A 119.0
C30 C31 H31A 119.0
C31 C32 C33 118.9(10)
C31 C32 H32A 120.5
C33 C32 H32A 120.5
C32 C33 C28 120.5(9)
C32 C33 H33A 119.7
C28 C33 H33A 119.7
C34 N3 C42 111.0(5)
C34 N3 C43 125.1(5)
C42 N3 C43 123.6(6)
C42 N4 C41 121.9(5)
C42 N4 C35 111.3(5)
C41 N4 C35 112.6(5)
O4 C34 N3 124.0(6)
O4 C34 C35 127.5(6)
N3 C34 C35 108.3(6)
N4 C35 C34 100.3(5)
N4 C35 C51 111.8(5)
C34 C35 C51 111.2(5)
N4 C35 C36 101.7(5)
C34 C35 C36 117.1(5)
C51 C35 C36 113.4(5)
C37 C36 C40 102.9(6)
C37 C36 C35 125.4(5)
C40 C36 C35 100.5(5)
C37 C36 H36A 108.9
C40 C36 H36A 108.9
C35 C36 H36A 108.9
C58 C37 C36 128.0(6)
C58 C37 C38 123.8(6)
C36 C37 C38 107.9(6)
O5 C38 C39 125.9(7)
O5 C38 C37 127.9(7)
C39 C38 C37 106.1(6)
C40 C39 C38 109.8(6)
C40 C39 C61 125.1(7)
C38 C39 C61 125.1(6)
C39 C40 C41 133.5(6)
C39 C40 C36 112.6(6)
C41 C40 C36 112.2(5)
C40 C41 N4 102.0(5)
C40 C41 H41A 111.4
N4 C41 H41A 111.4
C40 C41 H41B 111.4
N4 C41 H41B 111.4
H41A C41 H41B 109.2
O6 C42 N4 127.1(7)
O6 C42 N3 124.6(6)
N4 C42 N3 108.3(6)
N3 C43 C44 113.9(6)
N3 C43 H43A 108.8
C44 C43 H43A 108.8
N3 C43 H43B 108.8
C44 C43 H43B 108.8
H43A C43 H43B 107.7
C45 C44 C43 111.0(6)
C45 C44 H44A 109.4
C43 C44 H44A 109.4
C45 C44 H44B 109.4
C43 C44 H44B 109.4
H44A C44 H44B 108.0
C46 C45 C50 117.9(8)
C46 C45 C44 120.8(8)
C50 C45 C44 121.0(7)
C47 C46 C45 120.3(9)
C47 C46 H46A 119.9
C45 C46 H46A 119.9
C46 C47 C48 122.1(9)
C46 C47 H47A 118.9
C48 C47 H47A 118.9
C49 C48 C47 116.6(9)
C49 C48 H48A 121.7
C47 C48 H48A 121.7
C50 C49 C48 122.4(8)
C50 C49 H49A 118.8
C48 C49 H49A 118.8
C49 C50 C45 120.6(8)
C49 C50 H50A 119.7
C45 C50 H50A 119.7
C52 C51 C35 114.1(5)
C52 C51 H51A 108.7
C35 C51 H51A 108.7
C52 C51 H51B 108.7
C35 C51 H51B 108.7
H51A C51 H51B 107.6
C53 C52 C57 117.8(7)
C53 C52 C51 122.1(6)
C57 C52 C51 120.0(6)
C54 C53 C52 122.0(7)
C54 C53 H53A 119.0
C52 C53 H53A 119.0
C53 C54 C55 120.1(8)
C53 C54 H54A 120.0
C55 C54 H54A 120.0
C56 C55 C54 118.5(8)
C56 C55 H55A 120.8
C54 C55 H55A 120.8
C57 C56 C55 120.9(8)
C57 C56 H56A 119.5
C55 C56 H56A 119.5
C56 C57 C52 120.8(8)
C56 C57 H57A 119.6
C52 C57 H57A 119.6
C37 C58 C59 122.0(6)
C37 C58 C60 124.0(7)
C59 C58 C60 113.9(7)
C58 C59 H59A 109.5
C58 C59 H59B 109.5
H59A C59 H59B 109.5
C58 C59 H59C 109.5
H59A C59 H59C 109.5
H59B C59 H59C 109.5
C58 C60 H60A 109.5
C58 C60 H60B 109.5
H60A C60 H60B 109.5
C58 C60 H60C 109.5
H60A C60 H60C 109.5
H60B C60 H60C 109.5
C62 C61 C66 119.1(7)
C62 C61 C39 120.8(7)
C66 C61 C39 120.1(7)
C61 C62 C63 119.5(9)
C61 C62 H62A 120.2
C63 C62 H62A 120.2
C62 C63 C64 121.6(9)
C62 C63 H63A 119.2
C64 C63 H63A 119.2
C65 C64 C63 118.2(8)
C65 C64 H64A 120.9
C63 C64 H64A 120.9
C64 C65 C66 120.9(9)
C64 C65 H65A 119.6
C66 C65 H65A 119.6
C65 C66 C61 120.6(8)
C65 C66 H66A 119.7
C61 C66 H66A 119.7

loop_
_geom_bond_atom_site_label_1
_geom_bond_atom_site_label_2
_geom_bond_distance
O1 C1 1.201(7)
N1 C1 1.352(8)
N1 C9 1.387(8)
N1 C10 1.449(7)
C1 C2 1.541(9)
C2 N2 1.485(7)
C2 C18 1.524(8)
C2 C3 1.557(9)
N2 C9 1.354(8)
N2 C8 1.476(7)
O2 C5 1.201(8)
O3 C9 1.207(7)
C3 C7 1.491(8)
C3 C4 1.512(9)
C3 H3A 0.9800
C4 C25 1.327(9)
C4 C5 1.486(9)
C5 C6 1.477(10)
C6 C7 1.358(9)
C6 C28 1.500(10)
C7 C8 1.466(9)
C8 H8A 0.9700
C8 H8B 0.9700
C10 C11 1.502(10)
C10 H10A 0.9700
C10 H10B 0.9700
C11 C12 1.452(11)
C11 H11A 0.9700
C11 H11B 0.9700
C12 C13 1.351(12)
C12 C17 1.385(11)
C13 C14 1.361(15)
C13 H13A 0.9300
C14 C15 1.363(16)
C14 H14A 0.9300
C15 C16 1.376(14)
C15 H15A 0.9300
C16 C17 1.402(12)
C16 H16A 0.9300
C17 H17A 0.9300
C18 C19 1.498(9)
C18 H18A 0.9700
C18 H18B 0.9700
C19 C24 1.373(9)
C19 C20 1.390(9)
C20 C21 1.362(10)
C20 H20A 0.9300
C21 C22 1.371(12)
C21 H21A 0.9300
C22 C23 1.378(12)
C22 H22A 0.9300
C23 C24 1.374(11)
C23 H23A 0.9300
C24 H24A 0.9300
C25 C26 1.485(10)
C25 C27 1.514(9)
C26 H26A 0.9600
C26 H26B 0.9600
C26 H26C 0.9600
C27 H27A 0.9600
C27 H27B 0.9600
C27 H27C 0.9600
C28 C29 1.376(10)
C28 C33 1.389(10)
C29 C30 1.384(12)
C29 H29A 0.9300
C30 C31 1.374(13)
C30 H30A 0.9300
C31 C32 1.357(12)
C31 H31A 0.9300
C32 C33 1.384(10)
C32 H32A 0.9300
C33 H33A 0.9300
N3 C34 1.365(8)
N3 C42 1.394(8)
N3 C43 1.452(7)
N4 C42 1.344(7)
N4 C41 1.473(7)
N4 C35 1.498(7)
O4 C34 1.208(7)
O5 C38 1.192(7)
O6 C42 1.223(7)
C34 C35 1.515(8)
C35 C51 1.536(8)
C35 C36 1.561(8)
C36 C37 1.506(9)
C36 C40 1.514(8)
C36 H36A 0.9800
C37 C58 1.349(9)
C37 C38 1.514(9)
C38 C39 1.475(9)
C39 C40 1.361(8)
C39 C61 1.488(9)
C40 C41 1.468(8)
C41 H41A 0.9700
C41 H41B 0.9700
C43 C44 1.506(9)
C43 H43A 0.9700
C43 H43B 0.9700
C44 C45 1.496(10)
C44 H44A 0.9700
C44 H44B 0.9700
C45 C46 1.377(10)
C45 C50 1.382(10)
C46 C47 1.372(12)
C46 H46A 0.9300
C47 C48 1.379(11)
C47 H47A 0.9300
C48 C49 1.365(10)
C48 H48A 0.9300
C49 C50 1.364(10)
C49 H49A 0.9300
C50 H50A 0.9300
C51 C52 1.500(8)
C51 H51A 0.9700
C51 H51B 0.9700
C52 C53 1.382(8)
C52 C57 1.389(9)
C53 C54 1.357(9)
C53 H53A 0.9300
C54 C55 1.389(11)
C54 H54A 0.9300
C55 C56 1.386(11)
C55 H55A 0.9300
C56 C57 1.362(10)
C56 H56A 0.9300
C57 H57A 0.9300
C58 C59 1.502(9)
C58 C60 1.515(9)
C59 H59A 0.9600
C59 H59B 0.9600
C59 H59C 0.9600
C60 H60A 0.9600
C60 H60B 0.9600
C60 H60C 0.9600
C61 C62 1.369(9)
C61 C66 1.386(9)
C62 C63 1.386(10)
C62 H62A 0.9300
C63 C64 1.389(11)
C63 H63A 0.9300
C64 C65 1.360(11)
C64 H64A 0.9300
C65 C66 1.384(10)
C65 H65A 0.9300
C66 H66A 0.9300

_cod_duplicate_entry 4020271
